data_1565198
loop_
_publ_author_name
'Kumar, N. Tanmaya'
'Bhoi, Umashis'
'Naulakha, Pragya'
'Das, Samar K.'

_publ_section_title
;
 A polyoxometalate supported copper dimeric complex: Synthesis, structure
 and electrocatalysis
;
_journal_name_full 'Inorganica Chimica Acta'
_journal_page_first 119554
_journal_paper_doi 10.1016/j.ica.2020.119554
_journal_volume 506
_journal_year 2020
_chemical_formula_sum 'C48 H76 Cu4 Mo16 N8 O78'
_chemical_formula_weight 3802.16
_space_group_IT_number 2
_space_group_name_Hall '-P 1'
_space_group_name_H-M_alt 'P -1'
_symmetry_cell_setting triclinic
_symmetry_space_group_name_H-M 'P -1'
_atom_sites_solution_hydrogens geom
_atom_sites_solution_primary direct
_atom_sites_solution_secondary difmap
_audit_creation_method SHELXL-97
_cell_angle_alpha 104.490(8)
_cell_angle_beta 98.770(9)
_cell_angle_gamma 111.063(8)
_cell_formula_units_Z 1
_cell_length_a 12.135(3)
_cell_length_b 12.766(3)
_cell_length_c 19.016(5)
_cell_measurement_reflns_used 8542
_cell_measurement_temperature 299(2)
_cell_measurement_theta_max 26.92
_cell_measurement_theta_min 2.96
_cell_volume 2564.0(11)
_computing_cell_refinement 'Bruker SAINT'
_computing_data_collection 'Bruker APEX2'
_computing_data_reduction 'Bruker SAINT'
_computing_molecular_graphics 'Bruker SHELXTL'
_computing_publication_material 'Bruker SHELXTL'
_computing_structure_refinement 'SHELXL-97 (Sheldrick, 2008)'
_computing_structure_solution 'SHELXS-97 (Sheldrick 2008)'
_diffrn_ambient_temperature 299(2)
_diffrn_measured_fraction_theta_full 0.709
_diffrn_measured_fraction_theta_max 0.985
_diffrn_measurement_device_type 'Bruker APEX-II CCD'
_diffrn_measurement_method '\f and \w scans'
_diffrn_radiation_monochromator graphite
_diffrn_radiation_source 'fine-focus sealed tube'
_diffrn_radiation_type MoK\a
_diffrn_radiation_wavelength 0.71073
_diffrn_reflns_av_R_equivalents 0.0343
_diffrn_reflns_av_sigmaI/netI 0.0286
_diffrn_reflns_limit_h_max 15
_diffrn_reflns_limit_h_min -15
_diffrn_reflns_limit_k_max 16
_diffrn_reflns_limit_k_min -16
_diffrn_reflns_limit_l_max 23
_diffrn_reflns_limit_l_min -23
_diffrn_reflns_number 53273
_diffrn_reflns_theta_full 29.49
_diffrn_reflns_theta_max 29.49
_diffrn_reflns_theta_min 2.30
_diffrn_standards_number 0
_exptl_absorpt_coefficient_mu 2.809
_exptl_absorpt_correction_T_max 0.1625
_exptl_absorpt_correction_T_min 0.0658
_exptl_absorpt_correction_type none
_exptl_crystal_colour Blue
_exptl_crystal_density_diffrn 2.462
_exptl_crystal_density_method 'not measured'
_exptl_crystal_description Grain
_exptl_crystal_F_000 2139
_exptl_crystal_size_max 0.46
_exptl_crystal_size_mid 0.26
_exptl_crystal_size_min 0.22
_refine_diff_density_max 3.377
_refine_diff_density_min -5.443
_refine_diff_density_rms 0.887
_refine_ls_extinction_method none
_refine_ls_goodness_of_fit_ref 1.426
_refine_ls_hydrogen_treatment mixed
_refine_ls_matrix_type full
_refine_ls_number_parameters 694
_refine_ls_number_reflns 10129
_refine_ls_number_restraints 1
_refine_ls_restrained_S_all 1.426
_refine_ls_R_factor_all 0.1110
_refine_ls_R_factor_gt 0.0748
_refine_ls_shift/su_max 0.182
_refine_ls_shift/su_mean 0.042
_refine_ls_structure_factor_coef Fsqd
_refine_ls_weighting_details 'calc w=1/[\s^2^(Fo^2^)+(0.2000P)^2^+0.0000P] where P=(Fo^2^+2Fc^2^)/3'
_refine_ls_weighting_scheme calc
_refine_ls_wR_factor_gt 0.2394
_refine_ls_wR_factor_ref 0.3043
_reflns_number_gt 8559
_reflns_number_total 10129
_reflns_threshold_expression >2\s(I)
_cod_data_source_file ICA-2020-506-119554.cif
_cod_data_source_block skd343_0m_a
_cod_depositor_comments
;
The following automatic conversions were performed:

data item '_symmetry_cell_setting' value 'Triclinic' was changed to
'triclinic' in accordance with the built-in table derived from the
CIF Core dictionary named 'cif_core.dic' version 2.4.5 last updated
on 2014-11-21.

data item '_exptl_crystal_density_meas' value 'none' was changed to
'?' -- the value is perceived as not measured.

Automatic conversion script
Id: cif_fix_values 8738 2021-04-28 16:35:53Z antanas 
;
_cod_original_sg_symbol_H-M P-1
_cod_database_code 1565198

loop_
_symmetry_equiv_pos_as_xyz
'x, y, z'
'-x, -y, -z'

loop_
_atom_site_label
_atom_site_type_symbol
_atom_site_fract_x
_atom_site_fract_y
_atom_site_fract_z
_atom_site_U_iso_or_equiv
_atom_site_adp_type
_atom_site_occupancy
_atom_site_symmetry_multiplicity
_atom_site_calc_flag
_atom_site_refinement_flags
_atom_site_disorder_assembly
_atom_site_disorder_group
Mo4 Mo 0.59186(6) 0.53140(6) 0.43663(4) 0.0232(2) Uani 1 1 d . . .
Mo6 Mo 0.37690(6) 0.00806(6) 0.03774(4) 0.0248(2) Uani 1 1 d . . .
Mo1 Mo 0.36703(7) 0.27200(6) 0.38421(4) 0.0274(2) Uani 1 1 d . . .
Mo3 Mo 0.71207(7) 0.49297(7) 0.58625(4) 0.0281(2) Uani 1 1 d . . .
Mo5 Mo 0.62270(7) 0.04712(7) 0.15316(4) 0.0296(2) Uani 1 1 d . . .
Mo7 Mo 0.52834(8) 0.22548(7) -0.01512(4) 0.0307(2) Uani 1 1 d . . .
Mo8 Mo 0.78174(7) 0.26826(7) 0.10011(4) 0.0331(3) Uani 1 1 d . . .
Mo2 Mo 0.48854(7) 0.23125(7) 0.53469(4) 0.0306(2) Uani 1 1 d . . .
Cu09 Cu 0.84990(10) 0.57631(10) 0.21741(6) 0.0284(3) Uani 1 1 d . . .
Cu0A Cu 0.93703(10) 0.83739(10) 0.30008(6) 0.0306(3) Uani 1 1 d . . .
O25 O 0.3741(6) 0.0792(5) -0.0416(3) 0.0302(13) Uani 1 1 d . . .
O28 O 0.5691(5) 0.1105(5) 0.0543(3) 0.0268(12) Uani 1 1 d . . .
O6 O 0.7068(5) 0.6134(5) 0.5380(3) 0.0233(12) Uani 1 1 d . . .
N3 N 0.9570(7) 0.8762(7) 0.2060(4) 0.0327(17) Uani 1 1 d . . .
O12 O 0.6711(6) 0.4698(6) 0.3867(4) 0.0335(14) Uani 1 1 d . . .
O20 O 0.5000(7) 0.3109(6) 0.0588(4) 0.0370(15) Uani 1 1 d . . .
O8 O 0.5273(5) 0.4016(5) 0.4920(3) 0.0238(12) Uani 1 1 d . . .
O10 O 0.4251(5) 0.4332(5) 0.3725(3) 0.0258(12) Uani 1 1 d . . .
O2 O 0.3465(6) 0.1864(5) 0.4535(4) 0.0339(15) Uani 1 1 d . . .
O31 O 0.5873(7) 0.1402(7) 0.2169(4) 0.0453(19) Uani 1 1 d . . .
O11 O 0.6102(6) 0.6595(5) 0.4131(4) 0.0328(14) Uani 1 1 d . . .
O14 O 0.6973(6) 0.5802(6) 0.2363(4) 0.0348(15) Uani 1 1 d . . .
O27 O 0.3537(6) 0.1033(6) 0.1070(4) 0.0364(15) Uani 1 1 d . . .
O00R O 0.7188(9) 0.2488(8) 0.3834(5) 0.064(2) Uani 1 1 d . . .
O5 O 0.8176(6) 0.5812(7) 0.6703(4) 0.0412(17) Uani 1 1 d . . .
O30 O 0.7029(6) 0.2924(6) 0.0133(4) 0.0338(14) Uani 1 1 d . . .
O24 O 0.2343(6) -0.1116(6) -0.0027(4) 0.0352(15) Uani 1 1 d . . .
O4 O 0.6198(6) 0.3613(6) 0.6132(4) 0.0342(15) Uani 1 1 d . . .
O29 O 0.7783(6) 0.1541(6) 0.1485(4) 0.0385(16) Uani 1 1 d . . .
O26 O 0.4999(8) 0.2747(7) -0.0875(4) 0.050(2) Uani 1 1 d . . .
N1 N 0.8086(7) 0.5848(7) 0.1136(4) 0.0293(16) Uani 1 1 d . . .
O1 O 0.2267(6) 0.2024(7) 0.3213(4) 0.0433(18) Uani 1 1 d . . .
O9 O 0.5727(7) 0.1795(7) 0.4837(4) 0.0438(17) Uani 1 1 d . . .
O17 O 0.9291(6) 0.7664(6) 0.3817(4) 0.0409(16) Uani 1 1 d . . .
O19 O 0.7581(6) 0.3681(6) 0.1687(4) 0.0387(16) Uani 1 1 d . . .
C8 C 1.2302(10) 0.6534(10) 0.1563(7) 0.050(3) Uani 1 1 d . . .
H8 H 1.3038 0.6716 0.1430 0.059 Uiso 1 1 calc R . .
O18 O 0.9482(7) 1.0107(7) 0.3645(5) 0.052(2) Uani 1 1 d . . .
C016 C 0.9313(8) 0.6671(9) 0.3797(5) 0.034(2) Uani 1 1 d . . .
O16 O 0.7591(6) 0.7772(6) 0.2684(4) 0.0402(16) Uani 1 1 d . . .
C15 C 1.0714(8) 0.9059(8) 0.1976(5) 0.0311(19) Uani 1 1 d . . .
O3 O 0.4337(7) 0.1332(6) 0.5795(5) 0.0467(18) Uani 1 1 d . . .
O21 O 0.9324(7) 0.3385(7) 0.1039(5) 0.054(2) Uani 1 1 d . . .
O23 O 0.4514(6) -0.0674(5) 0.0965(3) 0.0315(14) Uani 1 1 d . . .
C7 C 1.1265(10) 0.6469(10) 0.1078(6) 0.041(2) Uani 1 1 d . . .
H7 H 1.1305 0.6615 0.0626 0.049 Uiso 1 1 calc R . .
N2 N 1.0123(7) 0.6012(7) 0.1944(4) 0.0293(16) Uani 1 1 d . . .
C5 C 0.9029(9) 0.6063(8) 0.0812(5) 0.033(2) Uani 1 1 d . . .
O34 O 0.8741(8) 0.9024(8) 0.5062(5) 0.064(3) Uani 1 1 d . . .
N4 N 1.1177(7) 0.8843(7) 0.3180(5) 0.0337(17) Uani 1 1 d . . .
C6 C 1.0182(8) 0.6181(8) 0.1291(5) 0.033(2) Uani 1 1 d . . .
C18 C 1.3639(10) 0.9492(9) 0.3268(7) 0.049(3) Uani 1 1 d . . .
H18 H 1.4466 0.9701 0.3297 0.058 Uiso 1 1 calc R . .
O22 O 0.6655(8) -0.0338(7) 0.2006(4) 0.0483(19) Uani 1 1 d . . .
C17 C 1.2859(10) 0.9456(9) 0.2639(7) 0.046(3) Uani 1 1 d . . .
H17 H 1.3162 0.9641 0.2244 0.055 Uiso 1 1 calc R . .
C19 C 1.3178(11) 0.9217(9) 0.3853(7) 0.049(3) Uani 1 1 d . . .
H19 H 1.3687 0.9233 0.4278 0.059 Uiso 1 1 calc R . .
C1 C 0.6996(10) 0.5686(9) 0.0746(6) 0.041(2) Uani 1 1 d . . .
H1 H 0.6355 0.5537 0.0973 0.050 Uiso 1 1 calc R . .
O32 O 0.9129(12) 0.3622(11) 0.3284(9) 0.100(4) Uani 1 1 d . . .
C16 C 1.1637(8) 0.9144(7) 0.2600(5) 0.0309(19) Uani 1 1 d . . .
O33 O -0.0253(10) 0.1570(11) 0.2700(9) 0.107(5) Uani 1 1 d . . .
C01R C 0.6778(8) 0.6732(8) 0.2509(5) 0.0273(17) Uani 1 1 d . . .
C01S C 0.5472(9) 0.6583(10) 0.2434(6) 0.042(2) Uani 1 1 d . . .
H01A H 0.4943 0.5754 0.2299 0.063 Uiso 1 1 calc R . .
H01B H 0.5234 0.6885 0.2051 0.063 Uiso 1 1 calc R . .
H01C H 0.5405 0.7013 0.2906 0.063 Uiso 1 1 calc R . .
C11 C 0.8682(10) 0.8726(9) 0.1531(6) 0.040(2) Uani 1 1 d . . .
H11 H 0.7910 0.8567 0.1612 0.048 Uiso 1 1 calc R . .
C20 C 1.1957(9) 0.8923(9) 0.3794(6) 0.041(2) Uani 1 1 d . . .
H20 H 1.1655 0.8771 0.4196 0.050 Uiso 1 1 calc R . .
O15 O 0.9122(6) 0.5860(6) 0.3203(3) 0.0380(16) Uani 1 1 d . . .
C9 C 1.2231(10) 0.6333(11) 0.2225(6) 0.046(3) Uani 1 1 d . . .
H9 H 1.2905 0.6369 0.2554 0.055 Uiso 1 1 calc R . .
C14 C 1.0965(11) 0.9301(12) 0.1324(7) 0.053(3) Uani 1 1 d . . .
H14 H 1.1757 0.9521 0.1268 0.064 Uiso 1 1 calc R . .
C10 C 1.1101(9) 0.6069(9) 0.2393(6) 0.039(2) Uani 1 1 d . . .
H10 H 1.1034 0.5926 0.2844 0.047 Uiso 1 1 calc R . .
O022 O 0.2904(10) 0.3536(10) 0.2001(5) 0.074(3) Uani 1 1 d D . .
C3 C 0.7707(13) 0.5941(11) -0.0299(6) 0.055(3) Uani 1 1 d . . .
H3 H 0.7579 0.5976 -0.0786 0.066 Uiso 1 1 calc R . .
C025 C 0.9634(10) 0.6500(10) 0.4528(6) 0.045(2) Uani 1 1 d . . .
H02A H 0.9749 0.7189 0.4930 0.068 Uiso 1 1 calc R . .
H02B H 1.0378 0.6384 0.4579 0.068 Uiso 1 1 calc R . .
H02C H 0.8984 0.5814 0.4549 0.068 Uiso 1 1 calc R . .
C12 C 0.8871(13) 0.8915(12) 0.0877(7) 0.057(3) Uani 1 1 d . . .
H12 H 0.8232 0.8848 0.0504 0.069 Uiso 1 1 calc R . .
C4 C 0.8847(12) 0.6105(11) 0.0084(6) 0.052(3) Uani 1 1 d . . .
H4 H 0.9487 0.6242 -0.0144 0.063 Uiso 1 1 calc R . .
C13 C 1.0059(13) 0.9215(14) 0.0782(7) 0.063(4) Uani 1 1 d . . .
H13 H 1.0216 0.9353 0.0342 0.076 Uiso 1 1 calc R . .
C2 C 0.6771(11) 0.5728(11) 0.0029(7) 0.051(3) Uani 1 1 d . . .
H2 H 0.5998 0.5613 -0.0226 0.061 Uiso 1 1 calc R . .
O13 O 0.4597(6) 0.2256(6) 0.3388(4) 0.0369(16) Uani 1 1 d . . .
O7 O 0.7890(6) 0.4341(6) 0.5325(4) 0.0397(16) Uani 1 1 d . . .
O02N O 0.5178(8) 0.3410(7) 0.2174(5) 0.058(2) Uani 1 1 d . . .
O35 O -0.017(2) 0.168(2) 0.1198(18) 0.70(7) Uani 1 1 d D . .
O50 O 0.7489(16) 1.0453(16) 0.3954(17) 0.218(14) Uani 1 1 d . . .

loop_
_atom_site_aniso_label
_atom_site_aniso_U_11
_atom_site_aniso_U_22
_atom_site_aniso_U_33
_atom_site_aniso_U_23
_atom_site_aniso_U_13
_atom_site_aniso_U_12
Mo4 0.0214(4) 0.0281(4) 0.0207(4) 0.0060(3) 0.0082(3) 0.0114(3)
Mo6 0.0227(4) 0.0296(4) 0.0231(4) 0.0049(3) 0.0118(3) 0.0124(3)
Mo1 0.0269(4) 0.0276(4) 0.0240(4) 0.0032(3) 0.0064(3) 0.0109(3)
Mo3 0.0231(4) 0.0337(4) 0.0271(4) 0.0075(3) 0.0038(3) 0.0142(3)
Mo5 0.0343(5) 0.0342(4) 0.0206(4) 0.0050(3) 0.0068(3) 0.0175(4)
Mo7 0.0400(5) 0.0289(4) 0.0260(4) 0.0085(3) 0.0129(3) 0.0162(4)
Mo8 0.0291(5) 0.0303(4) 0.0328(5) 0.0016(3) 0.0130(3) 0.0086(3)
Mo2 0.0321(5) 0.0311(4) 0.0332(4) 0.0118(3) 0.0117(3) 0.0162(3)
Cu09 0.0254(6) 0.0353(6) 0.0248(5) 0.0069(4) 0.0091(4) 0.0139(5)
Cu0A 0.0277(6) 0.0336(6) 0.0299(6) 0.0082(5) 0.0100(4) 0.0126(5)
O25 0.028(3) 0.035(3) 0.026(3) 0.007(3) 0.004(2) 0.015(3)
O28 0.024(3) 0.028(3) 0.029(3) 0.006(2) 0.013(2) 0.012(2)
O6 0.020(3) 0.025(3) 0.029(3) 0.014(2) 0.009(2) 0.011(2)
N3 0.027(4) 0.036(4) 0.037(4) 0.010(3) 0.015(3) 0.015(3)
O12 0.030(3) 0.037(3) 0.035(3) 0.008(3) 0.016(3) 0.016(3)
O20 0.050(4) 0.031(3) 0.035(3) 0.011(3) 0.017(3) 0.020(3)
O8 0.024(3) 0.032(3) 0.016(2) 0.008(2) 0.008(2) 0.012(2)
O10 0.024(3) 0.027(3) 0.022(3) 0.005(2) 0.005(2) 0.008(2)
O2 0.029(3) 0.029(3) 0.037(3) 0.005(3) 0.009(3) 0.009(3)
O31 0.052(4) 0.052(4) 0.029(3) 0.000(3) 0.010(3) 0.028(4)
O11 0.032(3) 0.032(3) 0.035(3) 0.011(3) 0.013(3) 0.012(3)
O14 0.027(3) 0.038(3) 0.040(4) 0.012(3) 0.016(3) 0.013(3)
O27 0.038(4) 0.035(3) 0.037(3) 0.006(3) 0.021(3) 0.016(3)
O00R 0.065(6) 0.073(6) 0.058(5) 0.022(5) 0.016(4) 0.034(5)
O5 0.034(4) 0.048(4) 0.033(3) 0.006(3) -0.001(3) 0.016(3)
O30 0.036(4) 0.033(3) 0.032(3) 0.012(3) 0.016(3) 0.011(3)
O24 0.025(3) 0.034(3) 0.036(3) -0.001(3) 0.011(3) 0.008(3)
O4 0.031(3) 0.046(4) 0.031(3) 0.014(3) 0.004(2) 0.021(3)
O29 0.034(4) 0.041(4) 0.037(3) 0.005(3) 0.003(3) 0.019(3)
O26 0.079(6) 0.044(4) 0.036(4) 0.019(3) 0.021(4) 0.030(4)
N1 0.031(4) 0.033(4) 0.027(3) 0.008(3) 0.006(3) 0.018(3)
O1 0.032(4) 0.046(4) 0.043(4) 0.008(3) -0.001(3) 0.015(3)
O9 0.041(4) 0.049(4) 0.048(4) 0.015(3) 0.017(3) 0.025(3)
O17 0.042(4) 0.051(4) 0.030(3) 0.011(3) 0.012(3) 0.021(3)
O19 0.036(4) 0.035(3) 0.036(4) -0.001(3) 0.011(3) 0.013(3)
C8 0.037(6) 0.060(7) 0.058(7) 0.018(5) 0.030(5) 0.022(5)
O18 0.049(4) 0.043(4) 0.057(5) -0.003(4) 0.015(4) 0.024(4)
C016 0.023(4) 0.051(5) 0.029(4) 0.011(4) 0.011(3) 0.014(4)
O16 0.029(3) 0.036(3) 0.055(4) 0.017(3) 0.011(3) 0.011(3)
C15 0.030(5) 0.032(4) 0.040(5) 0.016(4) 0.017(4) 0.018(4)
O3 0.055(5) 0.040(4) 0.058(5) 0.024(3) 0.026(4) 0.024(4)
O21 0.034(4) 0.047(4) 0.059(5) -0.003(4) 0.017(3) 0.002(3)
O23 0.044(4) 0.030(3) 0.025(3) 0.007(2) 0.014(3) 0.020(3)
C7 0.042(6) 0.052(6) 0.042(5) 0.024(5) 0.022(4) 0.023(5)
N2 0.031(4) 0.032(4) 0.027(4) 0.007(3) 0.012(3) 0.017(3)
C5 0.038(5) 0.032(4) 0.027(4) 0.007(4) 0.008(4) 0.016(4)
O34 0.049(5) 0.076(6) 0.053(5) 0.008(4) 0.024(4) 0.015(4)
N4 0.035(4) 0.030(4) 0.039(4) 0.012(3) 0.009(3) 0.016(3)
C6 0.032(5) 0.037(5) 0.033(4) 0.007(4) 0.016(4) 0.019(4)
C18 0.028(5) 0.043(6) 0.064(7) 0.008(5) 0.003(5) 0.014(4)
O22 0.061(5) 0.052(4) 0.037(4) 0.015(3) 0.008(3) 0.031(4)
C17 0.034(5) 0.038(5) 0.061(7) 0.013(5) 0.010(5) 0.014(4)
C19 0.045(6) 0.037(5) 0.058(7) 0.006(5) 0.001(5) 0.018(5)
C1 0.036(5) 0.046(5) 0.041(5) 0.012(4) 0.005(4) 0.020(4)
O32 0.089(9) 0.091(8) 0.152(12) 0.074(9) 0.056(8) 0.039(7)
C16 0.028(4) 0.021(4) 0.043(5) 0.012(4) 0.014(4) 0.007(3)
O33 0.053(7) 0.089(8) 0.151(12) 0.041(9) -0.016(7) 0.016(6)
C01R 0.026(4) 0.038(4) 0.027(4) 0.020(3) 0.013(3) 0.015(4)
C01S 0.027(5) 0.065(7) 0.039(5) 0.022(5) 0.009(4) 0.024(5)
C11 0.045(6) 0.046(6) 0.044(5) 0.018(4) 0.016(4) 0.031(5)
C20 0.034(5) 0.040(5) 0.041(5) 0.004(4) -0.001(4) 0.016(4)
O15 0.043(4) 0.052(4) 0.027(3) 0.015(3) 0.014(3) 0.026(3)
C9 0.032(5) 0.068(7) 0.049(6) 0.018(5) 0.013(4) 0.032(5)
C14 0.044(6) 0.078(8) 0.057(7) 0.041(6) 0.037(5) 0.025(6)
C10 0.038(5) 0.049(6) 0.041(5) 0.019(4) 0.013(4) 0.026(5)
O022 0.081(7) 0.105(8) 0.051(5) 0.034(5) 0.030(5) 0.046(6)
C3 0.077(9) 0.065(7) 0.027(5) 0.017(5) 0.003(5) 0.036(7)
C025 0.043(6) 0.059(6) 0.033(5) 0.013(5) 0.009(4) 0.022(5)
C12 0.071(9) 0.081(9) 0.046(6) 0.035(6) 0.026(6) 0.049(8)
C4 0.063(7) 0.060(7) 0.038(6) 0.008(5) 0.016(5) 0.035(6)
C13 0.062(8) 0.105(11) 0.053(7) 0.050(7) 0.031(6) 0.048(8)
C2 0.044(6) 0.055(7) 0.048(6) 0.011(5) 0.000(5) 0.023(5)
O13 0.040(4) 0.035(3) 0.035(3) 0.006(3) 0.017(3) 0.016(3)
O7 0.036(4) 0.050(4) 0.042(4) 0.015(3) 0.013(3) 0.026(3)
O02N 0.064(6) 0.049(4) 0.051(5) 0.009(4) 0.018(4) 0.015(4)
O35 1.9(2) 0.33(4) 0.23(4) 0.19(3) 0.44(7) 0.68(9)
O50 0.145(15) 0.170(15) 0.52(4) 0.23(2) 0.24(2) 0.125(14)

loop_
_atom_type_symbol
_atom_type_description
_atom_type_scat_dispersion_real
_atom_type_scat_dispersion_imag
_atom_type_scat_source
C C 0.0033 0.0016 'International Tables Vol C Tables 4.2.6.8 and 6.1.1.4'
H H 0.0000 0.0000 'International Tables Vol C Tables 4.2.6.8 and 6.1.1.4'
N N 0.0061 0.0033 'International Tables Vol C Tables 4.2.6.8 and 6.1.1.4'
O O 0.0106 0.0060 'International Tables Vol C Tables 4.2.6.8 and 6.1.1.4'
Cu Cu 0.3201 1.2651 'International Tables Vol C Tables 4.2.6.8 and 6.1.1.4'
Mo Mo -1.6832 0.6857 'International Tables Vol C Tables 4.2.6.8 and 6.1.1.4'

loop_
_geom_angle_atom_site_label_1
_geom_angle_atom_site_label_2
_geom_angle_atom_site_label_3
_geom_angle
_geom_angle_site_symmetry_1
_geom_angle_site_symmetry_3
O12 Mo4 O11 104.6(3) . .
O12 Mo4 O10 100.3(3) . .
O11 Mo4 O10 96.8(3) . .
O12 Mo4 O6 102.6(3) . .
O11 Mo4 O6 96.4(3) . .
O10 Mo4 O6 149.7(2) . .
O12 Mo4 O8 98.7(3) . .
O11 Mo4 O8 156.7(3) . .
O10 Mo4 O8 78.7(2) . .
O6 Mo4 O8 78.4(2) . .
O12 Mo4 O8 174.2(3) . 2_666
O11 Mo4 O8 81.0(3) . 2_666
O10 Mo4 O8 77.4(2) . 2_666
O6 Mo4 O8 77.9(2) . 2_666
O8 Mo4 O8 75.7(2) . 2_666
O27 Mo6 O24 104.4(3) . .
O27 Mo6 O25 101.7(3) . .
O24 Mo6 O25 97.2(3) . .
O27 Mo6 O23 100.5(3) . .
O24 Mo6 O23 97.0(3) . .
O25 Mo6 O23 149.8(3) . .
O27 Mo6 O28 98.2(3) . .
O24 Mo6 O28 157.4(2) . .
O25 Mo6 O28 78.3(3) . .
O23 Mo6 O28 78.3(3) . .
O27 Mo6 O28 174.0(3) . 2_655
O24 Mo6 O28 81.6(2) . 2_655
O25 Mo6 O28 77.6(2) . 2_655
O23 Mo6 O28 78.2(2) . 2_655
O28 Mo6 O28 75.8(2) . 2_655
O27 Mo6 Mo5 89.3(2) . .
O24 Mo6 Mo5 132.8(2) . .
O25 Mo6 Mo5 124.40(18) . .
O23 Mo6 Mo5 35.83(19) . .
O28 Mo6 Mo5 46.10(17) . .
O28 Mo6 Mo5 86.28(15) 2_655 .
O1 Mo1 O13 105.0(4) . .
O1 Mo1 O2 101.9(4) . .
O13 Mo1 O2 102.2(3) . .
O1 Mo1 O10 100.9(3) . .
O13 Mo1 O10 96.3(3) . .
O2 Mo1 O10 145.7(2) . .
O1 Mo1 O6 89.3(3) . 2_666
O13 Mo1 O6 163.0(3) . 2_666
O2 Mo1 O6 83.3(2) . 2_666
O10 Mo1 O6 71.6(2) . 2_666
O1 Mo1 O8 161.0(3) . .
O13 Mo1 O8 93.6(3) . .
O2 Mo1 O8 76.7(2) . .
O10 Mo1 O8 73.4(2) . .
O6 Mo1 O8 71.8(2) 2_666 .
O7 Mo3 O5 105.1(3) . .
O7 Mo3 O4 101.2(3) . .
O5 Mo3 O4 100.4(3) . .
O7 Mo3 O6 98.0(3) . .
O5 Mo3 O6 101.2(3) . .
O4 Mo3 O6 146.1(2) . .
O7 Mo3 O8 94.8(3) . .
O5 Mo3 O8 160.0(3) . .
O4 Mo3 O8 77.0(2) . .
O6 Mo3 O8 73.8(2) . .
O7 Mo3 O10 164.2(3) . 2_666
O5 Mo3 O10 88.8(3) . 2_666
O4 Mo3 O10 83.1(2) . 2_666
O6 Mo3 O10 71.6(2) . 2_666
O8 Mo3 O10 71.18(19) . 2_666
O22 Mo5 O31 104.7(4) . .
O22 Mo5 O29 101.5(4) . .
O31 Mo5 O29 101.2(3) . .
O22 Mo5 O23 100.6(3) . .
O31 Mo5 O23 97.0(3) . .
O29 Mo5 O23 146.6(3) . .
O22 Mo5 O28 160.3(3) . .
O31 Mo5 O28 94.7(3) . .
O29 Mo5 O28 77.0(3) . .
O23 Mo5 O28 73.8(2) . .
O22 Mo5 O25 89.1(3) . 2_655
O31 Mo5 O25 163.5(3) . 2_655
O29 Mo5 O25 84.5(3) . 2_655
O23 Mo5 O25 71.2(2) . 2_655
O28 Mo5 O25 71.2(2) . 2_655
O22 Mo5 Mo6 135.8(3) . .
O31 Mo5 Mo6 85.4(2) . .
O29 Mo5 Mo6 118.9(2) . .
O23 Mo5 Mo6 35.24(18) . .
O28 Mo5 Mo6 41.93(15) . .
O25 Mo5 Mo6 78.32(14) 2_655 .
O26 Mo7 O20 105.3(4) . .
O26 Mo7 O30 101.3(4) . .
O20 Mo7 O30 101.2(3) . .
O26 Mo7 O25 100.8(4) . .
O20 Mo7 O25 97.2(3) . .
O30 Mo7 O25 146.3(3) . .
O26 Mo7 O23 90.1(3) . 2_655
O20 Mo7 O23 162.5(3) . 2_655
O30 Mo7 O23 83.5(3) . 2_655
O25 Mo7 O23 71.2(2) . 2_655
O26 Mo7 O28 162.0(3) . .
O20 Mo7 O28 92.5(3) . .
O30 Mo7 O28 78.0(3) . .
O25 Mo7 O28 73.2(2) . .
O23 Mo7 O28 71.8(2) 2_655 .
O21 Mo8 O19 104.0(3) . .
O21 Mo8 O29 104.0(4) . .
O19 Mo8 O29 99.6(3) . .
O21 Mo8 O30 101.4(4) . .
O19 Mo8 O30 98.2(3) . .
O29 Mo8 O30 144.2(3) . .
O21 Mo8 O24 89.1(3) . 2_655
O19 Mo8 O24 166.8(3) . 2_655
O29 Mo8 O24 78.2(3) . 2_655
O30 Mo8 O24 77.4(3) . 2_655
O21 Mo8 O28 158.1(3) . .
O19 Mo8 O28 97.8(3) . .
O29 Mo8 O28 73.2(3) . .
O30 Mo8 O28 73.8(3) . .
O24 Mo8 O28 69.1(2) 2_655 .
O3 Mo2 O9 105.6(4) . .
O3 Mo2 O4 102.5(4) . .
O9 Mo2 O4 98.8(3) . .
O3 Mo2 O2 101.7(4) . .
O9 Mo2 O2 98.6(3) . .
O4 Mo2 O2 145.0(3) . .
O3 Mo2 O11 90.6(3) . 2_666
O9 Mo2 O11 163.8(3) . 2_666
O4 Mo2 O11 78.1(2) . 2_666
O2 Mo2 O11 76.8(2) . 2_666
O3 Mo2 O8 160.6(3) . .
O9 Mo2 O8 93.7(3) . .
O4 Mo2 O8 74.5(2) . .
O2 Mo2 O8 74.3(2) . .
O11 Mo2 O8 70.1(2) 2_666 .
O15 Cu09 O14 92.2(3) . .
O15 Cu09 N1 171.9(3) . .
O14 Cu09 N1 93.1(3) . .
O15 Cu09 N2 92.6(3) . .
O14 Cu09 N2 169.3(3) . .
N1 Cu09 N2 81.2(3) . .
O15 Cu09 O19 95.6(3) . .
O14 Cu09 O19 91.3(3) . .
N1 Cu09 O19 90.4(3) . .
N2 Cu09 O19 97.8(3) . .
O15 Cu09 Cu0A 78.6(2) . .
O14 Cu09 Cu0A 79.83(19) . .
N1 Cu09 Cu0A 96.4(2) . .
N2 Cu09 Cu0A 91.8(2) . .
O19 Cu09 Cu0A 169.05(19) . .
O16 Cu0A O17 91.4(3) . .
O16 Cu0A N3 93.1(3) . .
O17 Cu0A N3 165.6(3) . .
O16 Cu0A N4 171.8(3) . .
O17 Cu0A N4 92.3(3) . .
N3 Cu0A N4 81.6(3) . .
O16 Cu0A O18 89.9(3) . .
O17 Cu0A O18 97.8(3) . .
N3 Cu0A O18 95.9(3) . .
N4 Cu0A O18 96.8(3) . .
O16 Cu0A Cu09 75.2(2) . .
O17 Cu0A Cu09 76.5(2) . .
N3 Cu0A Cu09 91.4(2) . .
N4 Cu0A Cu09 98.6(2) . .
O18 Cu0A Cu09 163.8(2) . .
Mo6 O25 Mo7 109.7(3) . .
Mo6 O25 Mo5 110.2(3) . 2_655
Mo7 O25 Mo5 104.3(3) . 2_655
Mo6 O28 Mo5 92.0(2) . .
Mo6 O28 Mo7 91.9(2) . .
Mo5 O28 Mo7 162.7(3) . .
Mo6 O28 Mo6 104.2(2) . 2_655
Mo5 O28 Mo6 97.9(2) . 2_655
Mo7 O28 Mo6 97.4(2) . 2_655
Mo6 O28 Mo8 164.4(3) . .
Mo5 O28 Mo8 86.32(19) . .
Mo7 O28 Mo8 85.5(2) . .
Mo6 O28 Mo8 91.4(2) 2_655 .
Mo4 O6 Mo3 109.1(3) . .
Mo4 O6 Mo1 110.4(2) . 2_666
Mo3 O6 Mo1 104.2(3) . 2_666
C11 N3 C15 120.0(9) . .
C11 N3 Cu0A 125.8(7) . .
C15 N3 Cu0A 114.2(7) . .
Mo4 O8 Mo3 91.7(2) . .
Mo4 O8 Mo1 91.5(2) . .
Mo3 O8 Mo1 163.3(3) . .
Mo4 O8 Mo4 104.3(2) . 2_666
Mo3 O8 Mo4 97.79(19) . 2_666
Mo1 O8 Mo4 97.2(2) . 2_666
Mo4 O8 Mo2 163.4(3) . .
Mo3 O8 Mo2 85.93(18) . .
Mo1 O8 Mo2 86.33(19) . .
Mo4 O8 Mo2 92.3(2) 2_666 .
Mo4 O10 Mo1 109.4(3) . .
Mo4 O10 Mo3 111.0(2) . 2_666
Mo1 O10 Mo3 103.5(3) . 2_666
Mo1 O2 Mo2 116.8(3) . .
Mo4 O11 Mo2 116.7(3) . 2_666
C01R O14 Cu09 123.7(6) . .
Mo7 O30 Mo8 117.1(3) . .
Mo6 O24 Mo8 117.9(3) . 2_655
Mo3 O4 Mo2 116.8(3) . .
Mo5 O29 Mo8 118.7(3) . .
C5 N1 C1 118.9(9) . .
C5 N1 Cu09 114.6(6) . .
C1 N1 Cu09 126.5(7) . .
C016 O17 Cu0A 127.5(6) . .
Mo8 O19 Cu09 132.0(4) . .
C9 C8 C7 120.0(10) . .
C9 C8 H8 120.0 . .
C7 C8 H8 120.0 . .
O15 C016 O17 124.1(9) . .
O15 C016 C025 118.9(9) . .
O17 C016 C025 117.0(8) . .
C01R O16 Cu0A 130.2(6) . .
N3 C15 C14 120.0(9) . .
N3 C15 C16 116.2(9) . .
C14 C15 C16 123.8(9) . .
Mo6 O23 Mo5 108.9(3) . .
Mo6 O23 Mo7 109.7(3) . 2_655
Mo5 O23 Mo7 104.6(3) . 2_655
C8 C7 C6 118.3(10) . .
C8 C7 H7 120.9 . .
C6 C7 H7 120.8 . .
C10 N2 C6 119.7(9) . .
C10 N2 Cu09 126.0(7) . .
C6 N2 Cu09 114.2(6) . .
N1 C5 C4 120.0(9) . .
N1 C5 C6 113.8(8) . .
C4 C5 C6 126.1(10) . .
C20 N4 C16 118.8(9) . .
C20 N4 Cu0A 127.2(8) . .
C16 N4 Cu0A 114.0(6) . .
N2 C6 C7 121.5(9) . .
N2 C6 C5 116.0(8) . .
C7 C6 C5 122.5(9) . .
C17 C18 C19 119.6(11) . .
C17 C18 H18 120.2 . .
C19 C18 H18 120.2 . .
C18 C17 C16 119.9(12) . .
C18 C17 H17 120.0 . .
C16 C17 H17 120.1 . .
C20 C19 C18 118.6(11) . .
C20 C19 H19 120.8 . .
C18 C19 H19 120.6 . .
N1 C1 C2 123.3(11) . .
N1 C1 H1 118.3 . .
C2 C1 H1 118.3 . .
N4 C16 C17 120.2(10) . .
N4 C16 C15 113.9(8) . .
C17 C16 C15 125.9(10) . .
O16 C01R O14 124.8(8) . .
O16 C01R C01S 117.4(8) . .
O14 C01R C01S 117.7(8) . .
C01R C01S H01A 109.4 . .
C01R C01S H01B 109.5 . .
H01A C01S H01B 109.5 . .
C01R C01S H01C 109.5 . .
H01A C01S H01C 109.5 . .
H01B C01S H01C 109.5 . .
N3 C11 C12 122.1(11) . .
N3 C11 H11 118.9 . .
C12 C11 H11 119.0 . .
N4 C20 C19 122.8(12) . .
N4 C20 H20 118.6 . .
C19 C20 H20 118.6 . .
C016 O15 Cu09 127.5(7) . .
C8 C9 C10 117.2(10) . .
C8 C9 H9 121.5 . .
C10 C9 H9 121.4 . .
C13 C14 C15 119.6(11) . .
C13 C14 H14 120.2 . .
C15 C14 H14 120.2 . .
N2 C10 C9 123.3(10) . .
N2 C10 H10 118.3 . .
C9 C10 H10 118.4 . .
C2 C3 C4 120.4(11) . .
C2 C3 H3 119.8 . .
C4 C3 H3 119.9 . .
C016 C025 H02A 109.5 . .
C016 C025 H02B 109.4 . .
H02A C025 H02B 109.5 . .
C016 C025 H02C 109.5 . .
H02A C025 H02C 109.5 . .
H02B C025 H02C 109.5 . .
C11 C12 C13 118.1(11) . .
C11 C12 H12 120.9 . .
C13 C12 H12 121.0 . .
C3 C4 C5 119.3(12) . .
C3 C4 H4 120.4 . .
C5 C4 H4 120.4 . .
C12 C13 C14 120.1(11) . .
C12 C13 H13 119.9 . .
C14 C13 H13 120.0 . .
C3 C2 C1 118.1(10) . .
C3 C2 H2 121.0 . .
C1 C2 H2 120.9 . .

loop_
_geom_bond_atom_site_label_1
_geom_bond_atom_site_label_2
_geom_bond_distance
_geom_bond_site_symmetry_2
Mo4 O12 1.701(6) .
Mo4 O11 1.749(7) .
Mo4 O10 1.953(6) .
Mo4 O6 1.969(6) .
Mo4 O8 2.159(6) .
Mo4 O8 2.359(6) 2_666
Mo6 O27 1.688(6) .
Mo6 O24 1.739(6) .
Mo6 O25 1.947(7) .
Mo6 O23 1.962(6) .
Mo6 O28 2.151(6) .
Mo6 O28 2.349(6) 2_655
Mo6 Mo5 3.2170(13) .
Mo1 O1 1.697(6) .
Mo1 O13 1.697(7) .
Mo1 O2 1.902(7) .
Mo1 O10 2.004(6) .
Mo1 O6 2.323(6) 2_666
Mo1 O8 2.345(5) .
Mo3 O7 1.701(7) .
Mo3 O5 1.704(6) .
Mo3 O4 1.895(8) .
Mo3 O6 1.993(6) .
Mo3 O8 2.334(5) .
Mo3 O10 2.331(6) 2_666
Mo5 O22 1.691(8) .
Mo5 O31 1.695(6) .
Mo5 O29 1.922(8) .
Mo5 O23 1.991(7) .
Mo5 O28 2.319(6) .
Mo5 O25 2.337(6) 2_655
Mo7 O26 1.689(8) .
Mo7 O20 1.713(6) .
Mo7 O30 1.905(7) .
Mo7 O25 1.994(6) .
Mo7 O23 2.332(6) 2_655
Mo7 O28 2.331(6) .
Mo8 O21 1.704(8) .
Mo8 O19 1.718(6) .
Mo8 O29 1.901(8) .
Mo8 O30 1.928(7) .
Mo8 O24 2.286(6) 2_655
Mo8 O28 2.485(6) .
Mo2 O3 1.686(8) .
Mo2 O9 1.700(7) .
Mo2 O4 1.912(6) .
Mo2 O2 1.929(6) .
Mo2 O11 2.288(6) 2_666
Mo2 O8 2.423(6) .
Cu09 O15 1.942(6) .
Cu09 O14 1.955(6) .
Cu09 N1 2.001(8) .
Cu09 N2 2.015(8) .
Cu09 O19 2.343(7) .
Cu09 Cu0A 3.0060(17) .
Cu0A O16 1.948(7) .
Cu0A O17 1.981(8) .
Cu0A N3 1.998(9) .
Cu0A N4 2.002(8) .
Cu0A O18 2.189(7) .
O25 Mo5 2.337(6) 2_655
O28 Mo6 2.349(6) 2_655
O6 Mo1 2.323(6) 2_666
N3 C11 1.336(12) .
N3 C15 1.349(12) .
O8 Mo4 2.359(6) 2_666
O10 Mo3 2.331(6) 2_666
O11 Mo2 2.288(6) 2_666
O14 C01R 1.264(11) .
O24 Mo8 2.286(6) 2_655
N1 C5 1.356(13) .
N1 C1 1.330(12) .
O17 C016 1.269(12) .
C8 C9 1.356(17) .
C8 C7 1.404(16) .
C8 H8 0.9300 .
C016 O15 1.252(11) .
C016 C025 1.476(14) .
O16 C01R 1.259(11) .
C15 C14 1.401(14) .
C15 C16 1.455(13) .
O23 Mo7 2.332(6) 2_655
C7 C6 1.384(14) .
C7 H7 0.9300 .
N2 C10 1.319(12) .
N2 C6 1.320(13) .
C5 C4 1.386(16) .
C5 C6 1.485(13) .
N4 C20 1.343(13) .
N4 C16 1.386(13) .
C18 C17 1.387(16) .
C18 C19 1.386(19) .
C18 H18 0.9300 .
C17 C16 1.375(14) .
C17 H17 0.9300 .
C19 C20 1.370(16) .
C19 H19 0.9300 .
C1 C2 1.368(17) .
C1 H1 0.9300 .
C01R C01S 1.507(12) .
C01S H01A 0.9600 .
C01S H01B 0.9600 .
C01S H01C 0.9600 .
C11 C12 1.362(16) .
C11 H11 0.9300 .
C20 H20 0.9300 .
C9 C10 1.396(15) .
C9 H9 0.9300 .
C14 C13 1.340(16) .
C14 H14 0.9300 .
C10 H10 0.9300 .
C3 C2 1.353(19) .
C3 C4 1.376(17) .
C3 H3 0.9300 .
C025 H02A 0.9600 .
C025 H02B 0.9600 .
C025 H02C 0.9600 .
C12 C13 1.406(18) .
C12 H12 0.9300 .
C4 H4 0.9300 .
C13 H13 0.9300 .
C2 H2 0.9300 .
